data_1502681
loop_
_publ_author_name
'Cao, Deng-Ke'
'Sreevidya, Thekku Veedu'
'Botoshansky, Mark'
'Golden, Gilad'
'Benedict, Jason Brown'
'Kaftory, Menahem'

_publ_section_title
;
 Kinetics of solid state photodimerization of 1,4-dimethyl-2-pyridinone in
 its molecular compound.
;
_journal_issue 27
_journal_name_full 'The journal of physical chemistry. A'
_journal_page_first 7377
_journal_page_last 7381
_journal_paper_doi 10.1021/jp101703q
_journal_volume 114
_journal_year 2010
_chemical_formula_moiety 'C30 H22 O2 : 2(C7 H9 N O)'
_chemical_formula_sum 'C44 H40 N2 O4'
_chemical_formula_weight 660.78
_chemical_name_systematic
; 
 1,1,6,6-tetraphenyl-2,4-hexadiyne-1,6-diol : 2(1,4-dimethyl-2-pyridinone)  
;
_space_group_IT_number 2
_symmetry_cell_setting triclinic
_symmetry_space_group_name_Hall '-P 1'
_symmetry_space_group_name_H-M 'P -1'
_atom_sites_solution_hydrogens geom
_atom_sites_solution_primary direct
_atom_sites_solution_secondary difmap
_audit_creation_method SHELXL-97
_cell_angle_alpha 66.894(2)
_cell_angle_beta 86.649(3)
_cell_angle_gamma 68.060(2)
_cell_formula_units_Z 1
_cell_length_a 8.4248(8)
_cell_length_b 10.8144(10)
_cell_length_c 11.3640(9)
_cell_measurement_reflns_used 1924
_cell_measurement_temperature 280(2)
_cell_measurement_theta_max 26.11
_cell_measurement_theta_min 2.22
_cell_volume 878.61(14)
_computing_cell_refinement 'Bruker SAINT'
_computing_data_collection 'Bruker APEX2'
_computing_data_reduction 'Bruker SAINT'
_computing_structure_refinement 'SHELXL-97 (Sheldrick, 1997)'
_computing_structure_solution 'SHELXS-97 (Sheldrick, 1990)'
_diffrn_ambient_temperature 280(2)
_diffrn_measured_fraction_theta_full 0.922
_diffrn_measured_fraction_theta_max 0.922
_diffrn_measurement_device_type 'Bruker APEX-II CCD'
_diffrn_measurement_method '\f and \w scans'
_diffrn_radiation_monochromator graphite
_diffrn_radiation_source 'sealed tube'
_diffrn_radiation_type MoK\a
_diffrn_radiation_wavelength 0.71073
_diffrn_reflns_av_R_equivalents 0.0299
_diffrn_reflns_av_sigmaI/netI 0.0495
_diffrn_reflns_limit_h_max 8
_diffrn_reflns_limit_h_min -11
_diffrn_reflns_limit_k_max 15
_diffrn_reflns_limit_k_min -15
_diffrn_reflns_limit_l_max 15
_diffrn_reflns_limit_l_min -10
_diffrn_reflns_number 7795
_diffrn_reflns_theta_full 30.06
_diffrn_reflns_theta_max 30.06
_diffrn_reflns_theta_min 1.96
_diffrn_standards_number 0
_exptl_absorpt_coefficient_mu 0.080
_exptl_absorpt_correction_type none
_exptl_crystal_colour colorless
_exptl_crystal_density_diffrn 1.249
_exptl_crystal_density_method 'not measured'
_exptl_crystal_description prism
_exptl_crystal_F_000 350
_exptl_crystal_size_max 0.2
_exptl_crystal_size_mid 0.2
_exptl_crystal_size_min 0.2
_refine_diff_density_max 0.223
_refine_diff_density_min -0.218
_refine_diff_density_rms 0.038
_refine_ls_extinction_coef 0.018(5)
_refine_ls_extinction_expression Fc^*^=kFc[1+0.001xFc^2^\l^3^/sin(2\q)]^-1/4^
_refine_ls_extinction_method SHELXL
_refine_ls_goodness_of_fit_ref 1.043
_refine_ls_hydrogen_treatment mixed
_refine_ls_matrix_type full
_refine_ls_number_parameters 287
_refine_ls_number_reflns 4752
_refine_ls_number_restraints 0
_refine_ls_restrained_S_all 1.043
_refine_ls_R_factor_all 0.0868
_refine_ls_R_factor_gt 0.0505
_refine_ls_shift/su_max 0.001
_refine_ls_shift/su_mean 0.000
_refine_ls_structure_factor_coef Fsqd
_refine_ls_weighting_details 'calc w=1/[\s^2^(Fo^2^)+(0.0735P)^2^+0.0522P] where P=(Fo^2^+2Fc^2^)/3'
_refine_ls_weighting_scheme calc
_refine_ls_wR_factor_gt 0.1340
_refine_ls_wR_factor_ref 0.1571
_reflns_number_gt 2970
_reflns_number_total 4752
_reflns_threshold_expression >2sigma(I)
_cod_data_source_file jp101703q_si_005.cif
_cod_data_source_block c:\Cao18(280K)(46)
_cod_original_sg_symbol_H-M P-1
_cod_database_code 1502681

loop_
_symmetry_equiv_pos_as_xyz
'x, y, z'
'-x, -y, -z'

loop_
_atom_site_label
_atom_site_type_symbol
_atom_site_fract_x
_atom_site_fract_y
_atom_site_fract_z
_atom_site_U_iso_or_equiv
_atom_site_adp_type
_atom_site_occupancy
_atom_site_symmetry_multiplicity
_atom_site_calc_flag
_atom_site_refinement_flags
O1 O 0.61442(15) 0.75692(12) -0.33632(10) 0.0474(3) Uani 1 1 d .
H1 H 0.680(2) 0.668(2) -0.3219(16) 0.057 Uiso 1 1 d .
C1 C 0.52243(17) 0.55491(14) -0.04349(13) 0.0378(3) Uani 1 1 d .
C2 C 0.56282(17) 0.64942(14) -0.11906(13) 0.0373(3) Uani 1 1 d .
C3 C 0.60338(17) 0.77016(14) -0.21624(12) 0.0347(3) Uani 1 1 d .
C4 C 0.76991(17) 0.77493(14) -0.17507(14) 0.0383(3) Uani 1 1 d .
C5 C 0.86159(19) 0.68687(17) -0.05652(15) 0.0461(4) Uani 1 1 d .
H5 H 0.8250 0.6171 0.0023 0.055 Uiso 1 1 calc R
C6 C 1.0092(2) 0.7007(2) -0.0232(2) 0.0636(5) Uani 1 1 d .
H6 H 1.0702 0.6412 0.0575 0.076 Uiso 1 1 calc R
C7 C 1.0632(3) 0.8030(3) -0.1108(3) 0.0779(7) Uani 1 1 d .
H7 H 1.1613 0.8129 -0.0893 0.094 Uiso 1 1 calc R
C8 C 0.9739(3) 0.8900(3) -0.2291(3) 0.0856(7) Uani 1 1 d .
H8 H 1.0117 0.9589 -0.2880 0.103 Uiso 1 1 calc R
C9 C 0.8277(2) 0.8770(2) -0.26236(19) 0.0648(5) Uani 1 1 d .
H9 H 0.7678 0.9368 -0.3435 0.078 Uiso 1 1 calc R
C10 C 0.45289(17) 0.91314(14) -0.23324(13) 0.0374(3) Uani 1 1 d .
C11 C 0.3565(2) 1.00591(17) -0.35009(15) 0.0492(4) Uani 1 1 d .
H11 H 0.3831 0.9837 -0.4218 0.059 Uiso 1 1 calc R
C12 C 0.2198(2) 1.13239(19) -0.3605(2) 0.0640(5) Uani 1 1 d .
H12 H 0.1550 1.1946 -0.4395 0.077 Uiso 1 1 calc R
C13 C 0.1794(2) 1.16650(19) -0.2559(2) 0.0662(5) Uani 1 1 d .
H13 H 0.0867 1.2511 -0.2635 0.079 Uiso 1 1 calc R
C14 C 0.2762(2) 1.0753(2) -0.1392(2) 0.0617(5) Uani 1 1 d .
H14 H 0.2493 1.0984 -0.0679 0.074 Uiso 1 1 calc R
C15 C 0.4133(2) 0.94941(17) -0.12804(16) 0.0483(4) Uani 1 1 d .
H15 H 0.4794 0.8887 -0.0494 0.058 Uiso 1 1 calc R
O2 O 0.22385(17) 0.52845(13) 0.30294(12) 0.0639(4) Uani 1 1 d .
N1A N 0.3187(12) 0.6705(11) 0.3377(10) 0.064(2) Uani 0.548(5) 1 d P
C16A C 0.2430(7) 0.5772(6) 0.3783(7) 0.0515(13) Uani 0.548(5) 1 d P
C17A C 0.2003(5) 0.5333(3) 0.5066(3) 0.0568(11) Uani 0.548(5) 1 d P
H17 H 0.1497 0.4650 0.5349 0.068 Uiso 0.548(5) 1 calc PR
C18A C 0.2290(7) 0.5853(6) 0.5907(6) 0.0568(12) Uani 0.548(5) 1 d P
C19 C 0.3370(3) 0.6697(3) 0.5509(2) 0.0774(6) Uani 1 1 d .
H19 H 0.3940 0.6815 0.6109 0.093 Uiso 0.548(5) 1 calc PR
C20A C 0.3512(7) 0.7284(6) 0.4283(5) 0.0778(13) Uani 0.548(5) 1 d P
H20 H 0.3826 0.8085 0.3970 0.093 Uiso 0.548(5) 1 calc PR
C21 C 0.3540(4) 0.7393(3) 0.2078(2) 0.0898(7) Uani 1 1 d .
H21A H 0.2476 0.8042 0.1546 0.135 Uiso 1 1 calc R
H21B H 0.4150 0.6664 0.1756 0.135 Uiso 1 1 calc R
H21C H 0.4228 0.7932 0.2066 0.135 Uiso 1 1 calc R
C22 C 0.1871(4) 0.5313(3) 0.7163(2) 0.0911(7) Uani 1 1 d .
H22A H 0.2748 0.4380 0.7649 0.137 Uiso 1 1 calc R
H22B H 0.0787 0.5214 0.7151 0.137 Uiso 1 1 calc R
H22C H 0.1790 0.5973 0.7555 0.137 Uiso 1 1 calc R
C17B C 0.3408(5) 0.4534(4) 0.5253(3) 0.0418(10) Uani 0.452(5) 1 d P
C20B C 0.4649(6) 0.6648(4) 0.4382(3) 0.0428(10) Uani 0.452(5) 1 d P
N1B N 0.3649(14) 0.6613(11) 0.3479(11) 0.0517(19) Uani 0.452(5) 1 d P
C16B C 0.3072(7) 0.5460(7) 0.3822(7) 0.0383(11) Uani 0.452(5) 1 d P
C18B C 0.3003(7) 0.5508(7) 0.5961(7) 0.0451(12) Uani 0.452(5) 1 d P
H20B H 0.469(5) 0.756(5) 0.398(4) 0.054 Uiso 0.452(5) 1 d P
H17B H 0.267(5) 0.398(4) 0.548(3) 0.054 Uiso 0.452(5) 1 d P
H192 H 0.319(5) 0.743(4) 0.591(3) 0.054 Uiso 0.452(5) 1 d P

loop_
_atom_site_aniso_label
_atom_site_aniso_U_11
_atom_site_aniso_U_22
_atom_site_aniso_U_33
_atom_site_aniso_U_23
_atom_site_aniso_U_13
_atom_site_aniso_U_12
O1 0.0623(7) 0.0452(6) 0.0397(6) -0.0185(5) 0.0103(5) -0.0248(5)
C1 0.0384(7) 0.0334(6) 0.0441(8) -0.0132(6) 0.0093(6) -0.0197(6)
C2 0.0377(7) 0.0335(6) 0.0435(7) -0.0129(6) 0.0084(6) -0.0199(6)
C3 0.0411(7) 0.0334(6) 0.0337(7) -0.0109(5) 0.0088(5) -0.0218(6)
C4 0.0375(7) 0.0360(7) 0.0484(8) -0.0185(6) 0.0122(6) -0.0208(6)
C5 0.0426(8) 0.0490(8) 0.0527(9) -0.0248(7) 0.0084(7) -0.0194(7)
C6 0.0429(9) 0.0726(12) 0.0864(13) -0.0487(11) -0.0022(9) -0.0145(9)
C7 0.0449(10) 0.0844(14) 0.138(2) -0.0672(15) 0.0155(12) -0.0361(10)
C8 0.0655(13) 0.0774(14) 0.128(2) -0.0315(14) 0.0235(14) -0.0540(12)
C9 0.0603(11) 0.0598(10) 0.0743(12) -0.0096(9) 0.0128(9) -0.0421(9)
C10 0.0387(7) 0.0324(6) 0.0445(8) -0.0116(6) 0.0102(6) -0.0221(6)
C11 0.0517(9) 0.0428(8) 0.0472(8) -0.0072(7) 0.0040(7) -0.0229(7)
C12 0.0557(10) 0.0420(9) 0.0742(12) -0.0029(8) -0.0044(9) -0.0174(8)
C13 0.0498(10) 0.0386(8) 0.1048(16) -0.0251(10) 0.0129(10) -0.0157(7)
C14 0.0593(10) 0.0534(10) 0.0846(13) -0.0385(10) 0.0215(10) -0.0247(9)
C15 0.0515(9) 0.0439(8) 0.0533(9) -0.0214(7) 0.0101(7) -0.0208(7)
O2 0.0739(9) 0.0580(7) 0.0669(8) -0.0370(7) -0.0021(6) -0.0184(6)
N1A 0.078(5) 0.087(4) 0.058(3) -0.036(3) 0.012(3) -0.055(4)
C16A 0.048(3) 0.038(2) 0.062(2) -0.0228(19) -0.001(3) -0.007(2)
C17A 0.072(3) 0.0416(17) 0.059(2) -0.0183(14) 0.0011(16) -0.0246(17)
C18A 0.066(3) 0.047(3) 0.055(2) -0.0231(19) -0.003(3) -0.014(3)
C19 0.1169(19) 0.0807(14) 0.0674(13) -0.0386(11) 0.0106(12) -0.0628(14)
C20A 0.074(3) 0.070(3) 0.112(4) -0.042(3) 0.016(3) -0.045(3)
C21 0.1166(19) 0.0890(16) 0.0681(13) -0.0260(12) 0.0298(13) -0.0523(15)
C22 0.1120(19) 0.0969(18) 0.0734(15) -0.0346(13) 0.0198(13) -0.0501(15)
C17B 0.046(2) 0.0421(18) 0.0485(19) -0.0209(15) 0.0096(15) -0.0267(17)
C20B 0.053(2) 0.0320(16) 0.0466(19) -0.0155(14) 0.0041(17) -0.0199(17)
N1B 0.064(5) 0.048(2) 0.045(3) -0.0019(18) -0.012(3) -0.039(3)
C16B 0.038(3) 0.036(3) 0.044(2) -0.022(2) 0.004(3) -0.011(2)
C18B 0.042(3) 0.046(3) 0.047(2) -0.021(2) 0.009(3) -0.014(2)

loop_
_atom_type_symbol
_atom_type_description
_atom_type_scat_dispersion_real
_atom_type_scat_dispersion_imag
_atom_type_scat_source
C C 0.0033 0.0016 'International Tables Vol C Tables 4.2.6.8 and 6.1.1.4'
O O 0.0106 0.0060 'International Tables Vol C Tables 4.2.6.8 and 6.1.1.4'
N N 0.0061 0.0033 'International Tables Vol C Tables 4.2.6.8 and 6.1.1.4'
H H 0.0000 0.0000 'International Tables Vol C Tables 4.2.6.8 and 6.1.1.4'

loop_
_geom_angle_atom_site_label_1
_geom_angle_atom_site_label_2
_geom_angle_atom_site_label_3
_geom_angle
_geom_angle_site_symmetry_1
_geom_angle_site_symmetry_3
C3 O1 H1 107.3(12) . .
C2 C1 C1 179.4(2) . 2_665
C1 C2 C3 176.93(14) . .
O1 C3 C2 109.65(11) . .
O1 C3 C4 110.24(11) . .
C2 C3 C4 112.21(11) . .
O1 C3 C10 107.89(11) . .
C2 C3 C10 107.53(10) . .
C4 C3 C10 109.20(11) . .
C5 C4 C9 118.82(14) . .
C5 C4 C3 123.69(12) . .
C9 C4 C3 117.46(14) . .
C4 C5 C6 120.79(16) . .
C4 C5 H5 119.6 . .
C6 C5 H5 119.6 . .
C7 C6 C5 119.33(19) . .
C7 C6 H6 120.3 . .
C5 C6 H6 120.3 . .
C8 C7 C6 120.28(17) . .
C8 C7 H7 119.9 . .
C6 C7 H7 119.9 . .
C7 C8 C9 120.62(18) . .
C7 C8 H8 119.7 . .
C9 C8 H8 119.7 . .
C8 C9 C4 120.14(19) . .
C8 C9 H9 119.9 . .
C4 C9 H9 119.9 . .
C11 C10 C15 119.20(14) . .
C11 C10 C3 121.84(13) . .
C15 C10 C3 118.95(13) . .
C10 C11 C12 119.93(17) . .
C10 C11 H11 120.0 . .
C12 C11 H11 120.0 . .
C13 C12 C11 120.65(17) . .
C13 C12 H12 119.7 . .
C11 C12 H12 119.7 . .
C12 C13 C14 119.80(17) . .
C12 C13 H13 120.1 . .
C14 C13 H13 120.1 . .
C13 C14 C15 119.95(18) . .
C13 C14 H14 120.0 . .
C15 C14 H14 120.0 . .
C14 C15 C10 120.45(16) . .
C14 C15 H15 119.8 . .
C10 C15 H15 119.8 . .
C16A O2 C16B 23.5(2) . .
C16B N1A C16A 22.8(3) . .
C16B N1A C21 123.2(9) . .
C16A N1A C21 126.7(8) . .
C16B N1A C20A 119.3(8) . .
C16A N1A C20A 117.9(8) . .
C21 N1A C20A 114.8(6) . .
C16B N1A C20B 107.8(7) . .
C16A N1A C20B 120.2(7) . .
C21 N1A C20B 107.8(5) . .
C20A N1A C20B 33.1(3) . .
O2 C16A N1A 116.0(7) . .
O2 C16A C17A 124.8(6) . .
N1A C16A C17A 119.1(7) . .
O2 C16A N1B 118.2(7) . .
N1A C16A N1B 11.6(7) . .
C17A C16A N1B 115.0(7) . .
O2 C16A C17B 115.9(4) . .
N1A C16A C17B 107.4(6) . .
C17A C16A C17B 42.3(3) . .
N1B C16A C17B 97.0(5) . .
C18A C17A C16A 123.7(5) . .
C18A C17A H17 118.1 . .
C16A C17A H17 118.1 . .
C18A C17A H17B 113.1(17) . .
C16A C17A H17B 102.7(17) . .
H17 C17A H17B 49.7 . .
C17A C18A C22 119.1(5) . .
C17A C18A C19 116.0(5) . .
C22 C18A C19 123.5(5) . .
C20A C19 C18A 117.8(3) . .
C20A C19 H19 121.1 . .
C18A C19 H19 121.1 . .
C20A C19 H192 110(2) . .
C18A C19 H192 116(2) . .
H19 C19 H192 41.1 . .
C19 C20A N1A 121.6(5) . .
C19 C20A H20 119.2 . .
N1A C20A H20 119.2 . .
C19 C20A H20B 119(2) . .
N1A C20A H20B 105.7(19) . .
H20 C20A H20B 40.0 . .
N1A C21 H21A 109.5 . .
N1A C21 H21B 109.5 . .
H21A C21 H21B 109.5 . .
N1A C21 H21C 109.5 . .
H21A C21 H21C 109.5 . .
H21B C21 H21C 109.5 . .
C18A C22 H22A 109.5 . .
C18A C22 H22B 109.5 . .
H22A C22 H22B 109.5 . .
C18A C22 H22C 109.5 . .
H22A C22 H22C 109.5 . .
H22B C22 H22C 109.5 . .
C18B C17B C16B 108.9(4) . .
C18B C17B C20B 112.7(3) . 2_666
C16B C17B C20B 110.5(3) . 2_666
C18B C17B C16A 99.6(4) . .
C16B C17B C16A 17.4(2) . .
C20B C17B C16A 127.9(3) 2_666 .
C18B C17B H17B 110(2) . .
C16B C17B H17B 109(2) . .
C20B C17B H17B 106(2) 2_666 .
C16A C17B H17B 99(2) . .
N1B C20B C17B 116.3(6) . 2_666
N1B C20B N1A 8.0(9) . .
C17B C20B N1A 123.3(5) 2_666 .
N1B C20B H20B 102(2) . .
C17B C20B H20B 108(2) 2_666 .
N1A C20B H20B 102(2) . .
C20B N1B C16B 119.5(7) . .
C20B N1B C16A 125.6(8) . .
C16B N1B C16A 19.2(2) . .
N1A C16B O2 113.4(7) . .
N1A C16B N1B 15.1(8) . .
O2 C16B N1B 123.9(7) . .
N1A C16B C17B 120.3(7) . .
O2 C16B C17B 123.7(5) . .
N1B C16B C17B 112.1(7) . .

loop_
_geom_bond_atom_site_label_1
_geom_bond_atom_site_label_2
_geom_bond_distance
_geom_bond_site_symmetry_2
O1 C3 1.4211(17) .
O1 H1 0.87(2) .
C1 C2 1.1978(17) .
C1 C1 1.379(2) 2_665
C2 C3 1.4828(17) .
C3 C4 1.5297(19) .
C3 C10 1.5379(19) .
C4 C5 1.372(2) .
C4 C9 1.3879(19) .
C5 C6 1.396(2) .
C5 H5 0.9300 .
C6 C7 1.371(3) .
C6 H6 0.9300 .
C7 C8 1.362(3) .
C7 H7 0.9300 .
C8 C9 1.380(3) .
C8 H8 0.9300 .
C9 H9 0.9300 .
C10 C11 1.379(2) .
C10 C15 1.385(2) .
C11 C12 1.387(2) .
C11 H11 0.9300 .
C12 C13 1.367(3) .
C12 H12 0.9300 .
C13 C14 1.377(3) .
C13 H13 0.9300 .
C14 C15 1.382(2) .
C14 H14 0.9300 .
C15 H15 0.9300 .
O2 C16A 1.213(7) .
O2 C16B 1.284(7) .
N1A C16B 1.279(12) .
N1A C16A 1.311(11) .
N1A C21 1.440(10) .
N1A C20A 1.481(12) .
N1A C20B 1.696(9) .
C16A C17A 1.416(8) .
C16A N1B 1.553(11) .
C16A C17B 1.686(8) .
C17A C18A 1.355(7) .
C17A H17 0.9300 .
C17A H17B 1.24(4) .
C18A C22 1.395(7) .
C18A C19 1.454(7) .
C19 C20A 1.305(5) .
C19 H19 0.9300 .
C19 H192 1.02(4) .
C20A H20 0.9300 .
C20A H20B 1.14(4) .
C21 H21A 0.9600 .
C21 H21B 0.9600 .
C21 H21C 0.9600 .
C22 H22A 0.9600 .
C22 H22B 0.9600 .
C22 H22C 0.9600 .
C17B C18B 1.495(7) .
C17B C16B 1.514(8) .
C17B C20B 1.608(6) 2_666
C17B H17B 0.98(4) .
C20B N1B 1.385(12) .
C20B C17B 1.608(6) 2_666
C20B H20B 0.93(4) .
N1B C16B 1.412(11) .
